data_4022106
loop_
_publ_author_name
'Manab Chakravarty'
'K. C. Kumara Swamy'

_publ_section_title
;
 Palladium-Catalyzed Coupling of Allenylphosphonates, Phenylallenes,
 and Allenyl Esters: Remarkable Salt Effect and Routes to Novel
 Benzofurans and Isocoumarins
;
_journal_name_full 'Journal of Organic Chemistry'
_journal_page_first 9128
_journal_page_last 9138
_journal_paper_doi 10.1021/jo061525y
_journal_volume 71
_journal_year 2006
_chemical_formula_sum 'C22 H23 N2 O7 P'
_chemical_formula_weight 458.39
_chemical_name_systematic
; 
 ? 
;
_space_group_IT_number 61
_symmetry_cell_setting orthorhombic
_symmetry_space_group_name_Hall '-P 2ac 2ab'
_symmetry_space_group_name_H-M 'P b c a'
_atom_sites_solution_hydrogens geom
_atom_sites_solution_primary direct
_atom_sites_solution_secondary difmap
_audit_creation_method SHELXL-97
_cell_angle_alpha 90.00
_cell_angle_beta 90.00
_cell_angle_gamma 90.00
_cell_formula_units_Z 8
_cell_length_a 11.123(3)
_cell_length_b 14.730(4)
_cell_length_c 27.784(7)
_cell_measurement_reflns_used 3658
_cell_measurement_temperature 273(2)
_cell_measurement_theta_max 25.51
_cell_measurement_theta_min 2.54
_cell_volume 4552.2(19)
_computing_cell_refinement 'Bruker SMART'
_computing_data_collection 'Bruker SMART'
_computing_data_reduction 'Bruker SAINT'
_computing_molecular_graphics 'Bruker SHELXTL'
_computing_publication_material 'Bruker SHELXTL'
_computing_structure_refinement 'SHELXL-97 (Sheldrick, 1997)'
_computing_structure_solution 'SHELXS-97 (Sheldrick, 1990)'
_diffrn_ambient_temperature 273(2)
_diffrn_measured_fraction_theta_full 1.000
_diffrn_measured_fraction_theta_max 1.000
_diffrn_measurement_device_type 'CCD area detector'
_diffrn_measurement_method 'phi and omega scans'
_diffrn_radiation_monochromator graphite
_diffrn_radiation_source 'fine-focus sealed tube'
_diffrn_radiation_type MoK\a
_diffrn_radiation_wavelength 0.71073
_diffrn_reflns_av_R_equivalents 0.0627
_diffrn_reflns_av_sigmaI/netI 0.0304
_diffrn_reflns_limit_h_max 13
_diffrn_reflns_limit_h_min -13
_diffrn_reflns_limit_k_max 17
_diffrn_reflns_limit_k_min -17
_diffrn_reflns_limit_l_max 33
_diffrn_reflns_limit_l_min -33
_diffrn_reflns_number 41297
_diffrn_reflns_theta_full 25.00
_diffrn_reflns_theta_max 25.00
_diffrn_reflns_theta_min 1.47
_exptl_absorpt_coefficient_mu 0.166
_exptl_absorpt_correction_T_max 0.9820
_exptl_absorpt_correction_T_min 0.9488
_exptl_absorpt_correction_type 'empirical sadabs'
_exptl_crystal_colour yellow
_exptl_crystal_density_diffrn 1.338
_exptl_crystal_density_method 'not measured'
_exptl_crystal_description block
_exptl_crystal_F_000 1920
_exptl_crystal_size_max 0.32
_exptl_crystal_size_mid 0.21
_exptl_crystal_size_min 0.11
_refine_diff_density_max 0.487
_refine_diff_density_min -0.296
_refine_diff_density_rms 0.045
_refine_ls_extinction_method none
_refine_ls_goodness_of_fit_ref 1.083
_refine_ls_hydrogen_treatment none
_refine_ls_matrix_type full
_refine_ls_number_parameters 292
_refine_ls_number_reflns 4012
_refine_ls_number_restraints 0
_refine_ls_restrained_S_all 1.083
_refine_ls_R_factor_all 0.1202
_refine_ls_R_factor_gt 0.0866
_refine_ls_shift/su_max 0.000
_refine_ls_shift/su_mean 0.000
_refine_ls_structure_factor_coef Fsqd
_refine_ls_weighting_details 'calc w=1/[\s^2^(Fo^2^)+(0.0726P)^2^+4.7365P] where P=(Fo^2^+2Fc^2^)/3'
_refine_ls_weighting_scheme calc
_refine_ls_wR_factor_gt 0.1879
_refine_ls_wR_factor_ref 0.2064
_reflns_number_gt 2800
_reflns_number_total 4012
_reflns_threshold_expression >2sigma(I)
_cod_data_source_file jo061525ysi20060722_122107_04.cif
_cod_database_code 4022106

loop_
_symmetry_equiv_pos_as_xyz
'x, y, z'
'-x+1/2, -y, z+1/2'
'-x, y+1/2, -z+1/2'
'x+1/2, -y+1/2, -z'
'-x, -y, -z'
'x-1/2, y, -z-1/2'
'x, -y-1/2, z-1/2'
'-x-1/2, y-1/2, z'

loop_
_atom_site_label
_atom_site_type_symbol
_atom_site_fract_x
_atom_site_fract_y
_atom_site_fract_z
_atom_site_U_iso_or_equiv
_atom_site_adp_type
_atom_site_occupancy
_atom_site_symmetry_multiplicity
_atom_site_calc_flag
_atom_site_refinement_flags
P P 0.38733(11) 0.02742(12) 0.26447(4) 0.0838(5) Uani 1 1 d .
O1 O 0.3578(3) 0.0129(2) 0.20962(10) 0.0846(10) Uani 1 1 d .
O2 O 0.3930(3) 0.1337(3) 0.27119(10) 0.1037(13) Uani 1 1 d .
O3 O 0.4990(3) -0.0166(4) 0.27817(13) 0.1321(17) Uani 1 1 d .
O4 O 0.3714(3) -0.1544(2) 0.37657(13) 0.0920(10) Uani 1 1 d .
O5 O 0.5235(5) -0.1423(4) 0.4200(2) 0.185(3) Uani 1 1 d .
O6 O 0.2532(4) -0.1156(3) 0.48459(13) 0.1189(14) Uani 1 1 d .
O7 O 0.1783(5) -0.1247(4) 0.55356(13) 0.1501(18) Uani 1 1 d .
N1 N 0.4402(4) -0.1087(3) 0.39796(16) 0.0915(13) Uani 1 1 d .
N2 N 0.1675(5) -0.1195(3) 0.51042(14) 0.0854(12) Uani 1 1 d .
C1 C 0.2729(4) 0.0733(4) 0.18604(14) 0.0817(14) Uani 1 1 d .
H1A H 0.1929 0.0613 0.1984 0.098 Uiso 1 1 calc R
H1B H 0.2724 0.0604 0.1518 0.098 Uiso 1 1 calc R
C2 C 0.3020(5) 0.1716(4) 0.19349(16) 0.0903(15) Uani 1 1 d .
C3 C 0.3039(6) 0.1875(4) 0.24707(18) 0.1098(19) Uani 1 1 d .
H3A H 0.3197 0.2512 0.2532 0.132 Uiso 1 1 calc R
H3B H 0.2254 0.1733 0.2602 0.132 Uiso 1 1 calc R
C4 C 0.4251(6) 0.1941(6) 0.1713(2) 0.149(3) Uani 1 1 d .
H4A H 0.4856 0.1563 0.1857 0.223 Uiso 1 1 calc R
H4B H 0.4439 0.2567 0.1771 0.223 Uiso 1 1 calc R
H4C H 0.4225 0.1832 0.1372 0.223 Uiso 1 1 calc R
C5 C 0.2002(7) 0.2270(5) 0.1714(2) 0.144(3) Uani 1 1 d .
H5A H 0.1913 0.2112 0.1381 0.217 Uiso 1 1 calc R
H5B H 0.2184 0.2905 0.1741 0.217 Uiso 1 1 calc R
H5C H 0.1266 0.2142 0.1882 0.217 Uiso 1 1 calc R
C6 C 0.2591(4) -0.0134(3) 0.29532(13) 0.0641(11) Uani 1 1 d .
H6 H 0.1962 -0.0356 0.2767 0.077 Uiso 1 1 calc R
C7 C 0.2447(3) -0.0151(2) 0.34323(12) 0.0510(9) Uani 1 1 d .
C8 C 0.1416(3) -0.0609(2) 0.36679(12) 0.0498(9) Uani 1 1 d .
C9 C 0.1193(3) -0.0446(2) 0.41321(13) 0.0536(9) Uani 1 1 d .
H9 H 0.1693 -0.0027 0.4283 0.064 Uiso 1 1 calc R
C10 C 0.0749(4) -0.1293(3) 0.33725(14) 0.0686(11) Uani 1 1 d .
H10A H 0.0198 -0.1619 0.3574 0.103 Uiso 1 1 calc R
H10B H 0.1310 -0.1710 0.3231 0.103 Uiso 1 1 calc R
H10C H 0.0311 -0.0987 0.3122 0.103 Uiso 1 1 calc R
C11 C 0.3323(4) 0.0323(3) 0.37514(12) 0.0553(9) Uani 1 1 d .
C12 C 0.4237(4) -0.0094(3) 0.40091(15) 0.0687(12) Uani 1 1 d .
C13 C 0.5007(5) 0.0390(5) 0.43055(18) 0.0996(18) Uani 1 1 d .
H13 H 0.5628 0.0099 0.4468 0.120 Uiso 1 1 calc R
C14 C 0.4832(6) 0.1316(5) 0.4354(2) 0.108(2) Uani 1 1 d .
H14 H 0.5339 0.1652 0.4552 0.130 Uiso 1 1 calc R
C15 C 0.3932(6) 0.1736(4) 0.41166(18) 0.0979(19) Uani 1 1 d .
H15 H 0.3817 0.2357 0.4156 0.117 Uiso 1 1 calc R
C16 C 0.3186(5) 0.1254(3) 0.38174(14) 0.0729(13) Uani 1 1 d .
H16 H 0.2574 0.1556 0.3655 0.088 Uiso 1 1 calc R
C17 C 0.0248(4) -0.0852(2) 0.44300(15) 0.0592(10) Uani 1 1 d .
C18 C 0.0463(5) -0.1202(3) 0.48961(15) 0.0695(12) Uani 1 1 d .
C19 C -0.0421(7) -0.1574(4) 0.5176(2) 0.1042(19) Uani 1 1 d .
H19 H -0.0245 -0.1792 0.5482 0.125 Uiso 1 1 calc R
C20 C -0.1553(8) -0.1619(5) 0.5001(3) 0.126(3) Uani 1 1 d .
H20 H -0.2153 -0.1880 0.5188 0.151 Uiso 1 1 calc R
C21 C -0.1836(5) -0.1290(4) 0.4552(3) 0.120(2) Uani 1 1 d .
H21 H -0.2620 -0.1327 0.4438 0.144 Uiso 1 1 calc R
C22 C -0.0928(4) -0.0894(3) 0.4268(2) 0.0906(15) Uani 1 1 d .
H22 H -0.1120 -0.0659 0.3967 0.109 Uiso 1 1 calc R

loop_
_atom_site_aniso_label
_atom_site_aniso_U_11
_atom_site_aniso_U_22
_atom_site_aniso_U_33
_atom_site_aniso_U_23
_atom_site_aniso_U_13
_atom_site_aniso_U_12
P 0.0594(7) 0.1467(14) 0.0451(6) 0.0057(7) -0.0008(5) -0.0035(8)
O1 0.079(2) 0.128(3) 0.0475(16) -0.0064(16) 0.0047(14) 0.0154(19)
O2 0.119(3) 0.148(4) 0.0440(17) -0.0027(19) -0.0078(18) -0.060(3)
O3 0.066(2) 0.250(5) 0.080(2) 0.036(3) 0.0001(18) 0.021(3)
O4 0.091(2) 0.072(2) 0.113(3) -0.0089(19) -0.014(2) 0.0192(19)
O5 0.153(4) 0.171(5) 0.232(6) -0.045(4) -0.108(4) 0.080(4)
O6 0.101(3) 0.183(4) 0.074(2) 0.029(2) -0.007(2) 0.012(3)
O7 0.199(5) 0.195(5) 0.056(2) 0.014(2) -0.005(3) -0.005(4)
N1 0.074(3) 0.104(4) 0.096(3) -0.019(3) -0.027(2) 0.036(3)
N2 0.123(4) 0.083(3) 0.050(2) 0.0038(19) 0.007(2) 0.001(3)
C1 0.076(3) 0.125(4) 0.045(2) -0.006(2) -0.004(2) 0.013(3)
C2 0.106(4) 0.108(4) 0.057(3) 0.004(3) -0.001(3) -0.019(3)
C3 0.165(6) 0.102(4) 0.062(3) -0.008(3) 0.005(4) -0.028(4)
C4 0.154(6) 0.222(8) 0.071(4) 0.035(4) 0.007(4) -0.075(6)
C5 0.186(7) 0.127(5) 0.121(5) 0.016(4) -0.022(5) 0.033(5)
C6 0.060(2) 0.083(3) 0.049(2) -0.003(2) -0.0079(18) 0.000(2)
C7 0.059(2) 0.047(2) 0.047(2) -0.0016(16) -0.0038(17) 0.0077(18)
C8 0.058(2) 0.041(2) 0.050(2) 0.0007(16) -0.0089(17) 0.0091(17)
C9 0.059(2) 0.044(2) 0.059(2) -0.0046(17) 0.0008(18) 0.0008(17)
C10 0.082(3) 0.065(3) 0.059(2) -0.005(2) -0.007(2) -0.010(2)
C11 0.067(2) 0.057(2) 0.0418(19) -0.0033(17) 0.0084(18) -0.006(2)
C12 0.057(2) 0.086(3) 0.062(3) -0.014(2) -0.003(2) 0.000(2)
C13 0.071(3) 0.148(6) 0.080(3) -0.034(3) -0.013(3) -0.011(3)
C14 0.106(5) 0.141(6) 0.079(4) -0.044(4) 0.013(3) -0.065(4)
C15 0.151(6) 0.079(4) 0.064(3) -0.015(3) 0.030(3) -0.050(4)
C16 0.112(4) 0.059(3) 0.048(2) -0.0016(19) 0.015(2) -0.019(3)
C17 0.065(3) 0.042(2) 0.071(3) -0.0122(18) 0.013(2) 0.0032(19)
C18 0.096(3) 0.049(2) 0.063(3) -0.012(2) 0.029(3) -0.005(2)
C19 0.150(6) 0.075(3) 0.087(4) -0.020(3) 0.054(4) -0.024(4)
C20 0.135(6) 0.100(5) 0.143(6) -0.046(5) 0.079(6) -0.039(4)
C21 0.070(4) 0.113(5) 0.178(7) -0.050(5) 0.026(5) -0.010(3)
C22 0.066(3) 0.083(3) 0.123(4) -0.018(3) 0.013(3) 0.003(3)

loop_
_atom_type_symbol
_atom_type_description
_atom_type_scat_dispersion_real
_atom_type_scat_dispersion_imag
_atom_type_scat_source
C C 0.0033 0.0016 'International Tables Vol C Tables 4.2.6.8 and 6.1.1.4'
H H 0.0000 0.0000 'International Tables Vol C Tables 4.2.6.8 and 6.1.1.4'
N N 0.0061 0.0033 'International Tables Vol C Tables 4.2.6.8 and 6.1.1.4'
O O 0.0106 0.0060 'International Tables Vol C Tables 4.2.6.8 and 6.1.1.4'
P P 0.1023 0.0942 'International Tables Vol C Tables 4.2.6.8 and 6.1.1.4'

loop_
_geom_angle_atom_site_label_1
_geom_angle_atom_site_label_2
_geom_angle_atom_site_label_3
_geom_angle
O3 P O1 111.8(2)
O3 P O2 112.2(3)
O1 P O2 104.93(18)
O3 P C6 114.3(2)
O1 P C6 104.77(18)
O2 P C6 108.2(2)
C1 O1 P 119.3(3)
C3 O2 P 117.7(3)
O4 N1 O5 121.1(5)
O4 N1 C12 120.8(4)
O5 N1 C12 118.0(5)
O6 N2 O7 121.3(5)
O6 N2 C18 119.8(4)
O7 N2 C18 118.9(5)
O1 C1 C2 112.9(4)
O1 C1 H1A 109.0
C2 C1 H1A 109.0
O1 C1 H1B 109.0
C2 C1 H1B 109.0
H1A C1 H1B 107.8
C1 C2 C3 106.8(4)
C1 C2 C5 107.5(5)
C3 C2 C5 108.9(5)
C1 C2 C4 110.2(5)
C3 C2 C4 110.5(5)
C5 C2 C4 112.7(5)
O2 C3 C2 112.6(5)
O2 C3 H3A 109.1
C2 C3 H3A 109.1
O2 C3 H3B 109.1
C2 C3 H3B 109.1
H3A C3 H3B 107.8
C2 C4 H4A 109.5
C2 C4 H4B 109.5
H4A C4 H4B 109.5
C2 C4 H4C 109.5
H4A C4 H4C 109.5
H4B C4 H4C 109.5
C2 C5 H5A 109.5
C2 C5 H5B 109.5
H5A C5 H5B 109.5
C2 C5 H5C 109.5
H5A C5 H5C 109.5
H5B C5 H5C 109.5
C7 C6 P 125.7(3)
C7 C6 H6 117.1
P C6 H6 117.1
C6 C7 C8 122.6(3)
C6 C7 C11 120.2(4)
C8 C7 C11 117.1(3)
C9 C8 C7 119.2(3)
C9 C8 C10 124.0(4)
C7 C8 C10 116.6(3)
C8 C9 C17 127.2(4)
C8 C9 H9 116.4
C17 C9 H9 116.4
C8 C10 H10A 109.5
C8 C10 H10B 109.5
H10A C10 H10B 109.5
C8 C10 H10C 109.5
H10A C10 H10C 109.5
H10B C10 H10C 109.5
C12 C11 C16 116.7(4)
C12 C11 C7 125.3(4)
C16 C11 C7 117.9(4)
C13 C12 C11 122.2(5)
C13 C12 N1 117.7(5)
C11 C12 N1 120.1(4)
C12 C13 C14 118.5(5)
C12 C13 H13 120.8
C14 C13 H13 120.8
C15 C14 C13 120.6(5)
C15 C14 H14 119.7
C13 C14 H14 119.7
C14 C15 C16 120.5(5)
C14 C15 H15 119.7
C16 C15 H15 119.7
C15 C16 C11 121.5(5)
C15 C16 H16 119.2
C11 C16 H16 119.2
C22 C17 C18 116.2(4)
C22 C17 C9 120.8(4)
C18 C17 C9 123.0(4)
C19 C18 C17 123.0(5)
C19 C18 N2 116.1(5)
C17 C18 N2 120.9(4)
C20 C19 C18 119.0(6)
C20 C19 H19 120.5
C18 C19 H19 120.5
C19 C20 C21 121.5(6)
C19 C20 H20 119.2
C21 C20 H20 119.2
C20 C21 C22 119.4(6)
C20 C21 H21 120.3
C22 C21 H21 120.3
C17 C22 C21 120.9(6)
C17 C22 H22 119.6
C21 C22 H22 119.6

loop_
_geom_bond_atom_site_label_1
_geom_bond_atom_site_label_2
_geom_bond_distance
P O3 1.451(4)
P O1 1.574(3)
P O2 1.577(4)
P C6 1.769(4)
O1 C1 1.453(5)
O2 C3 1.435(7)
O4 N1 1.180(5)
O5 N1 1.216(5)
O6 N2 1.195(5)
O7 N2 1.207(5)
N1 C12 1.477(6)
N2 C18 1.466(6)
C1 C2 1.499(7)
C1 H1A 0.9700
C1 H1B 0.9700
C2 C3 1.507(6)
C2 C5 1.525(8)
C2 C4 1.537(7)
C3 H3A 0.9700
C3 H3B 0.9700
C4 H4A 0.9600
C4 H4B 0.9600
C4 H4C 0.9600
C5 H5A 0.9600
C5 H5B 0.9600
C5 H5C 0.9600
C6 C7 1.341(5)
C6 H6 0.9300
C7 C8 1.483(5)
C7 C11 1.491(5)
C8 C9 1.335(5)
C8 C10 1.496(5)
C9 C17 1.466(5)
C9 H9 0.9300
C10 H10A 0.9600
C10 H10B 0.9600
C10 H10C 0.9600
C11 C12 1.387(6)
C11 C16 1.391(6)
C12 C13 1.385(6)
C13 C14 1.386(9)
C13 H13 0.9300
C14 C15 1.348(8)
C14 H14 0.9300
C15 C16 1.373(7)
C15 H15 0.9300
C16 H16 0.9300
C17 C22 1.385(6)
C17 C18 1.414(6)
C18 C19 1.367(7)
C19 C20 1.351(9)
C19 H19 0.9300
C20 C21 1.374(9)
C20 H20 0.9300
C21 C22 1.409(8)
C21 H21 0.9300
C22 H22 0.9300

loop_
_cod_related_entry_id
_cod_related_entry_database
_cod_related_entry_code
1 ChemSpider 10167553
